data_4324009
loop_
_publ_author_name
'Craig J. Matthews'
'Troy A. Leese'
'William Clegg'
'Mark R. J. Elsegood'
'Lynne Horsburgh'
'Joyce C. Lockhart'

_publ_section_title
;
 A Route to Bis(benzimidazole) Ligands with Built-In Asymmetry: Potential
 Models of Protein Binding Sites Having Histidines of Different Basicity
;
_journal_name_full 'Inorganic Chemistry'
_journal_page_first 7563
_journal_page_last 7571
_journal_paper_doi 10.1021/ic960777m
_journal_volume 35
_journal_year 1996
_chemical_formula_sum 'C17 H18 Br2 Cu N4 O2'
_chemical_formula_weight 533.71
_chemical_name_systematic
;
 ?
;
_space_group_IT_number 61
_symmetry_cell_setting orthorhombic
_symmetry_space_group_name_Hall '-P 2ac 2ab'
_symmetry_space_group_name_H-M 'P b c a'
_atom_sites_solution_hydrogens geom
_atom_sites_solution_primary direct
_atom_sites_solution_secondary 'all non-H atoms found by direct methods'
_audit_creation_method SHELXL
_cell_angle_alpha 90.00
_cell_angle_beta 90.00
_cell_angle_gamma 90.00
_cell_formula_units_Z 8
_cell_length_a 14.325(2)
_cell_length_b 13.919(2)
_cell_length_c 18.837(2)
_cell_measurement_reflns_used 44
_cell_measurement_temperature 160(2)
_cell_measurement_theta_max 12.45
_cell_measurement_theta_min 11.48
_cell_volume 3755.9(9)
_computing_cell_refinement 'Stoe DIF4'
_computing_data_collection 'Stoe DIF4'
_computing_data_reduction 'local programs'
_computing_molecular_graphics 'Siemens SHELXTL'
_computing_publication_material 'SHELXTL and local programs'
_computing_structure_refinement 'Siemens SHELXTL'
_computing_structure_solution 'Siemens SHELXTL'
_diffrn_ambient_temperature 160(2)
_diffrn_measurement_device 'Stoe-Siemens diffractometer'
_diffrn_measurement_method '\w/\q scans with on-line profile fitting'
_diffrn_radiation_monochromator graphite
_diffrn_radiation_source 'fine-focus sealed tube'
_diffrn_radiation_type MoK\a
_diffrn_radiation_wavelength 0.71073
_diffrn_reflns_av_R_equivalents 0.0437
_diffrn_reflns_av_sigmaI/netI 0.0568
_diffrn_reflns_limit_h_max 17
_diffrn_reflns_limit_h_min -17
_diffrn_reflns_limit_k_max 16
_diffrn_reflns_limit_k_min -16
_diffrn_reflns_limit_l_max 22
_diffrn_reflns_limit_l_min -22
_diffrn_reflns_number 6995
_diffrn_reflns_theta_max 24.98
_diffrn_reflns_theta_min 2.59
_diffrn_standards_decay_% 0
_diffrn_standards_interval_time 60
_diffrn_standards_number 5
_exptl_absorpt_coefficient_mu 5.438
_exptl_absorpt_correction_T_max 0.916
_exptl_absorpt_correction_T_min 0.500
_exptl_absorpt_correction_type empirical
_exptl_crystal_colour orange
_exptl_crystal_density_diffrn 1.888
_exptl_crystal_description block
_exptl_crystal_F_000 2104
_exptl_crystal_size_max 0.40
_exptl_crystal_size_mid 0.29
_exptl_crystal_size_min 0.29
_refine_diff_density_max 0.753
_refine_diff_density_min -0.911
_refine_diff_density_rms 0.108
_refine_ls_extinction_method none
_refine_ls_goodness_of_fit_all 1.045
_refine_ls_goodness_of_fit_obs 1.075
_refine_ls_matrix_type full
_refine_ls_number_parameters 237
_refine_ls_number_reflns 3296
_refine_ls_number_restraints 0
_refine_ls_restrained_S_all 1.049
_refine_ls_restrained_S_obs 1.075
_refine_ls_R_factor_all 0.0652
_refine_ls_R_factor_obs 0.0402
_refine_ls_shift/esd_max -0.001
_refine_ls_shift/esd_mean 0.000
_refine_ls_structure_factor_coef Fsqd
_refine_ls_weighting_details 'w=1/[\s^2^(Fo^2^)+(0.0404P)^2^+1.9469P] where P=(Fo^2^+2Fc^2^)/3'
_refine_ls_weighting_scheme calc
_refine_ls_wR_factor_all 0.0933
_refine_ls_wR_factor_obs 0.0817
_reflns_number_observed 2465
_reflns_number_total 3298
_reflns_observed_criterion >2sigma(I)
_cod_data_source_file ic960777m_4.cif
_cod_data_source_block complex-D
_cod_depositor_comments
;
The following automatic conversions were performed:

'_refine_ls_weighting_scheme' value 'calc
w=1/[\s^2^(Fo^2^)+(0.0404P)^2^+1.9469P] where P=(Fo^2^+2Fc^2^)/3' was
changed to 'calc'. New tag '_refine_ls_weighting_details' was
created. The value of the new tag was set to
'w=1/[\s^2^(Fo^2^)+(0.0404P)^2^+1.9469P] where P=(Fo^2^+2Fc^2^)/3'.

Automatic conversion script
Id: cif_fix_values 3143 2015-03-26 13:38:13Z robertas 
;
_cod_original_cell_volume 3756.0(9)
_cod_database_code 4324009

loop_
_symmetry_equiv_pos_as_xyz
'x, y, z'
'-x+1/2, -y, z+1/2'
'-x, y+1/2, -z+1/2'
'x+1/2, -y+1/2, -z'
'-x, -y, -z'
'x-1/2, y, -z-1/2'
'x, -y-1/2, z-1/2'
'-x-1/2, y-1/2, z'

loop_
_atom_site_aniso_label
_atom_site_aniso_U_11
_atom_site_aniso_U_22
_atom_site_aniso_U_33
_atom_site_aniso_U_23
_atom_site_aniso_U_13
_atom_site_aniso_U_12
Cu 0.0284(3) 0.0193(3) 0.0164(3) -0.0007(3) 0.0013(3) 0.0021(3)
Br1 0.0279(3) 0.0245(3) 0.0340(3) 0.0018(2) -0.0019(2) -0.0023(3)
Br2 0.0488(4) 0.0231(3) 0.0233(3) 0.0034(2) -0.0044(3) 0.0074(3)
N1 0.024(2) 0.015(2) 0.018(2) 0.000(2) 0.001(2) 0.001(2)
N2 0.034(3) 0.018(2) 0.025(2) -0.003(2) 0.001(2) 0.002(2)
C1 0.020(3) 0.027(3) 0.020(3) -0.003(2) 0.003(2) -0.003(2)
C2 0.027(3) 0.028(3) 0.021(3) 0.002(2) 0.003(2) 0.002(3)
C3 0.027(3) 0.040(4) 0.025(3) -0.002(3) 0.003(2) -0.002(3)
C4 0.040(4) 0.048(4) 0.022(3) -0.014(3) 0.005(3) -0.005(3)
C5 0.036(3) 0.033(3) 0.030(3) -0.012(3) -0.003(3) -0.002(3)
C6 0.023(3) 0.027(3) 0.021(3) -0.005(2) 0.001(2) -0.002(2)
C7 0.023(3) 0.021(3) 0.021(3) -0.003(2) 0.001(2) -0.001(2)
C8 0.028(3) 0.023(3) 0.022(3) 0.003(2) 0.005(2) 0.003(2)
O1 0.033(2) 0.017(2) 0.015(2) -0.0008(15) 0.001(2) 0.005(2)
C9 0.029(3) 0.020(3) 0.018(3) 0.002(2) -0.001(2) 0.000(3)
C10 0.025(3) 0.019(3) 0.018(3) -0.004(2) -0.002(2) 0.000(2)
N3 0.030(2) 0.017(2) 0.016(2) -0.001(2) 0.005(2) 0.001(2)
N4 0.032(2) 0.026(2) 0.016(2) 0.000(2) 0.000(2) 0.004(2)
C11 0.023(3) 0.019(3) 0.028(3) -0.008(2) -0.003(2) 0.000(2)
C12 0.027(3) 0.036(3) 0.026(3) -0.010(3) -0.002(3) 0.004(3)
C13 0.031(3) 0.028(3) 0.042(3) -0.018(3) 0.002(3) 0.002(3)
C14 0.038(3) 0.017(3) 0.042(3) 0.002(3) 0.010(3) 0.003(3)
C15 0.033(3) 0.026(3) 0.031(3) 0.001(3) 0.007(3) 0.000(3)
C16 0.024(3) 0.018(3) 0.021(3) -0.004(2) 0.003(2) 0.002(2)
C17 0.045(4) 0.045(4) 0.036(3) -0.002(3) 0.000(3) 0.001(3)
O2 0.061(3) 0.044(3) 0.027(2) -0.001(2) 0.002(2) -0.008(2)

loop_
_atom_site_label
_atom_site_type_symbol
_atom_site_fract_x
_atom_site_fract_y
_atom_site_fract_z
_atom_site_U_iso_or_equiv
_atom_site_thermal_displace_type
_atom_site_occupancy
_atom_site_calc_flag
_atom_site_refinement_flags
_atom_site_disorder_group
Cu Cu 0.36107(4) 0.96779(4) 0.10701(3) 0.0214(2) Uani 1 d . .
Br1 Br 0.19301(4) 0.93947(4) 0.07955(3) 0.0288(2) Uani 1 d . .
Br2 Br 0.45115(4) 0.87146(4) 0.18858(3) 0.0317(2) Uani 1 d . .
N1 N 0.3418(3) 1.0826(3) 0.1674(2) 0.0193(9) Uani 1 d . .
N2 N 0.3200(3) 1.2407(3) 0.1782(2) 0.0258(10) Uani 1 d . .
H2 H 0.3131(3) 1.3013(3) 0.1660(2) 0.031 Uiso 1 calc R .
C1 C 0.3346(3) 1.1051(4) 0.2398(3) 0.0223(12) Uani 1 d . .
C2 C 0.3375(4) 1.0463(4) 0.2998(3) 0.0253(12) Uani 1 d . .
H2A H 0.3450(4) 0.9787(4) 0.2958(3) 0.030 Uiso 1 calc R .
C3 C 0.3289(4) 1.0907(4) 0.3658(3) 0.0308(14) Uani 1 d . .
H3 H 0.3327(4) 1.0530(4) 0.4077(3) 0.037 Uiso 1 calc R .
C4 C 0.3148(4) 1.1901(5) 0.3712(3) 0.0364(15) Uani 1 d . .
H4 H 0.3077(4) 1.2179(5) 0.4169(3) 0.044 Uiso 1 calc R .
C5 C 0.3108(4) 1.2487(5) 0.3124(3) 0.0329(14) Uani 1 d . .
H5 H 0.3020(4) 1.3162(5) 0.3163(3) 0.040 Uiso 1 calc R .
C6 C 0.3204(3) 1.2036(4) 0.2469(3) 0.0234(12) Uani 1 d . .
C7 C 0.3322(3) 1.1661(4) 0.1343(3) 0.0218(12) Uani 1 d . .
C8 C 0.3360(4) 1.1740(4) 0.0542(3) 0.0242(12) Uani 1 d . .
H8A H 0.2723(4) 1.1766(4) 0.0339(3) 0.029 Uiso 1 calc R .
H8B H 0.3705(4) 1.2325(4) 0.0397(3) 0.029 Uiso 1 calc R .
O1 O 0.3836(2) 1.0899(2) 0.0313(2) 0.0217(8) Uani 1 d . .
C9 C 0.3660(4) 1.0604(4) -0.0398(3) 0.0227(12) Uani 1 d . .
H9A H 0.4048(4) 1.0975(4) -0.0736(3) 0.027 Uiso 1 calc R .
H9B H 0.2994(4) 1.0692(4) -0.0522(3) 0.027 Uiso 1 calc R .
C10 C 0.3919(4) 0.9567(4) -0.0411(3) 0.0207(11) Uani 1 d . .
N3 N 0.3987(3) 0.9043(3) 0.0175(2) 0.0208(10) Uani 1 d . .
N4 N 0.4057(3) 0.9055(3) -0.1005(2) 0.0248(10) Uani 1 d . .
H4A H 0.4048(3) 0.9276(3) -0.1443(2) 0.030 Uiso 1 calc R .
C11 C 0.4215(4) 0.8105(4) -0.0799(3) 0.0233(12) Uani 1 d . .
C12 C 0.4393(4) 0.7281(4) -0.1191(3) 0.0297(13) Uani 1 d . .
H12 H 0.4417(4) 0.7294(4) -0.1695(3) 0.036 Uiso 1 calc R .
C13 C 0.4532(4) 0.6448(4) -0.0819(3) 0.0336(14) Uani 1 d . .
H13 H 0.4666(4) 0.5872(4) -0.1070(3) 0.040 Uiso 1 calc R .
C14 C 0.4481(4) 0.6426(4) -0.0067(3) 0.0322(14) Uani 1 d . .
H14 H 0.4561(4) 0.5833(4) 0.0175(3) 0.039 Uiso 1 calc R .
C15 C 0.4319(4) 0.7245(4) 0.0314(3) 0.0298(13) Uani 1 d . .
H15 H 0.4306(4) 0.7232(4) 0.0818(3) 0.036 Uiso 1 calc R .
C16 C 0.4171(3) 0.8102(4) -0.0057(3) 0.0207(12) Uani 1 d . .
C17 C 0.0880(5) 0.1071(5) 0.2116(3) 0.042(2) Uani 1 d . .
H17A H 0.0235(9) 0.1301(20) 0.2147(15) 0.063 Uiso 1 calc R .
H17B H 0.0996(27) 0.0816(9) 0.1639(4) 0.063 Uiso 1 calc R .
H17C H 0.1309(20) 0.1604(13) 0.2210(13) 0.063 Uiso 1 calc R .
O2 O 0.1024(3) 0.0333(3) 0.2627(2) 0.0442(11) Uani 1 d . .
H2B H 0.0620(31) -0.0098(25) 0.2572(25) 0.066 Uiso 1 calc R .

loop_
_atom_type_symbol
_atom_type_description
_atom_type_scat_dispersion_real
_atom_type_scat_dispersion_imag
_atom_type_scat_source
C C 0.0033 0.0016 'International Tables Vol C Tables 4.2.6.8 and 6.1.1.4'
H H 0.0000 0.0000 'International Tables Vol C Tables 4.2.6.8 and 6.1.1.4'
N N 0.0061 0.0033 'International Tables Vol C Tables 4.2.6.8 and 6.1.1.4'
O O 0.0106 0.0060 'International Tables Vol C Tables 4.2.6.8 and 6.1.1.4'
Cu Cu 0.3201 1.2651 'International Tables Vol C Tables 4.2.6.8 and 6.1.1.4'
Br Br -0.2901 2.4595 'International Tables Vol C Tables 4.2.6.8 and 6.1.1.4'

loop_
_geom_angle_atom_site_label_1
_geom_angle_atom_site_label_2
_geom_angle_atom_site_label_3
_geom_angle
_geom_angle_site_symmetry_1
_geom_angle_site_symmetry_3
_geom_angle_publ_flag
N3 Cu N1 152.6(2) . . ?
N3 Cu O1 75.97(14) . . ?
N1 Cu O1 76.93(14) . . ?
N3 Cu Br2 98.55(12) . . ?
N1 Cu Br2 99.03(12) . . ?
O1 Cu Br2 138.54(9) . . ?
N3 Cu Br1 90.89(13) . . ?
N1 Cu Br1 96.43(12) . . ?
O1 Cu Br1 97.28(9) . . ?
Br2 Cu Br1 124.09(3) . . ?
C7 N1 C1 104.7(4) . . ?
C7 N1 Cu 116.8(3) . . ?
C1 N1 Cu 138.5(3) . . ?
C7 N2 C6 106.6(4) . . ?
C6 C1 C2 120.3(5) . . ?
C6 C1 N1 108.9(5) . . ?
C2 C1 N1 130.8(5) . . ?
C3 C2 C1 117.4(5) . . ?
C2 C3 C4 121.0(6) . . ?
C5 C4 C3 122.1(5) . . ?
C4 C5 C6 116.2(5) . . ?
C5 C6 C1 122.9(5) . . ?
C5 C6 N2 131.0(5) . . ?
C1 C6 N2 106.1(4) . . ?
N1 C7 N2 113.7(4) . . ?
N1 C7 C8 122.0(5) . . ?
N2 C7 C8 124.3(5) . . ?
O1 C8 C7 105.1(4) . . ?
C8 O1 C9 116.1(4) . . ?
C8 O1 Cu 111.2(3) . . ?
C9 O1 Cu 110.7(3) . . ?
O1 C9 C10 104.6(4) . . ?
N3 C10 N4 113.0(4) . . ?
N3 C10 C9 122.5(4) . . ?
N4 C10 C9 124.4(5) . . ?
C10 N3 C16 105.6(4) . . ?
C10 N3 Cu 116.3(3) . . ?
C16 N3 Cu 137.1(3) . . ?
C10 N4 C11 107.2(4) . . ?
C12 C11 N4 131.6(5) . . ?
C12 C11 C16 122.6(5) . . ?
N4 C11 C16 105.8(4) . . ?
C13 C12 C11 117.0(5) . . ?
C12 C13 C14 121.4(5) . . ?
C15 C14 C13 121.0(5) . . ?
C14 C15 C16 118.4(5) . . ?
C15 C16 C11 119.6(5) . . ?
C15 C16 N3 132.0(5) . . ?
C11 C16 N3 108.5(4) . . ?

loop_
_geom_bond_atom_site_label_1
_geom_bond_atom_site_label_2
_geom_bond_distance
_geom_bond_site_symmetry_2
_geom_bond_publ_flag
Cu N3 1.979(4) . ?
Cu N1 1.981(4) . ?
Cu O1 2.242(3) . ?
Cu Br2 2.4133(8) . ?
Cu Br1 2.4938(9) . ?
N1 C7 1.326(6) . ?
N1 C1 1.403(6) . ?
N2 C7 1.340(6) . ?
N2 C6 1.393(7) . ?
C1 C6 1.392(7) . ?
C1 C2 1.396(7) . ?
C2 C3 1.393(7) . ?
C3 C4 1.402(8) . ?
C4 C5 1.378(8) . ?
C5 C6 1.391(7) . ?
C7 C8 1.513(7) . ?
C8 O1 1.421(6) . ?
O1 C9 1.423(6) . ?
C9 C10 1.490(7) . ?
C10 N3 1.326(6) . ?
C10 N4 1.342(6) . ?
N3 C16 1.404(6) . ?
N4 C11 1.397(7) . ?
C11 C12 1.388(7) . ?
C11 C16 1.400(7) . ?
C12 C13 1.369(8) . ?
C13 C14 1.419(8) . ?
C14 C15 1.367(7) . ?
C15 C16 1.398(7) . ?
C17 O2 1.423(7) . ?
